data_1524685
loop_
_publ_author_name
'Kido, H.'
'Hoshikawa, T.'
'Shimada, M.'
'Koizumi, M.'

_publ_section_title
;
 Crystal structure and magnetic and electrical properties of
 pseudo-ternary Ho Cu1-x Znx Si and Nd Cu.6 Zn.4 Si compounds
;
_journal_name_full 'Physica Status Solidi, Sectio A: Applied Research'
_journal_page_first 273
_journal_page_last 277
_journal_volume 87
_journal_year 1985
_chemical_formula_sum 'Cu0.5 Ho Si Zn0.5'
_chemical_name_systematic '(Cu0.25 Si0.5 Zn0.25)2 Ho'
_space_group_IT_number 191
_symmetry_space_group_name_Hall '-P 6 2'
_symmetry_space_group_name_H-M 'P 6/m m m'
_cell_angle_alpha 90
_cell_angle_beta 90
_cell_angle_gamma 120
_cell_formula_units_Z 1
_cell_length_a 4.138
_cell_length_b 4.138
_cell_length_c 3.796
_cell_volume 56.291
_citation_journal_id_ASTM PSSABA
_cod_data_source_file Kido_PSSABA_1985_1498.cif
_cod_data_source_block Cu0.5Ho1Si1Zn0.5
_cod_original_cell_volume 56.29085
_cod_original_formula_sum 'Cu0.5 Ho1 Si1 Zn0.5'
_cod_database_code 1524685

loop_
_symmetry_equiv_pos_as_xyz
x,y,z
x-y,x,z
-y,x-y,z
-x,-y,z
-x+y,-x,z
y,-x+y,z
-y,-x,-z
x-y,-y,-z
x,x-y,-z
y,x,-z
-x+y,y,-z
-x,-x+y,-z
-x,-y,-z
-x+y,-x,-z
y,-x+y,-z
x,y,-z
x-y,x,-z
-y,x-y,-z
y,x,z
-x+y,y,z
-x,-x+y,z
-y,-x,z
x-y,-y,z
x,x-y,z

loop_
_atom_site_label
_atom_site_type_symbol
_atom_site_fract_x
_atom_site_fract_y
_atom_site_fract_z
_atom_site_occupancy
_atom_site_U_iso_or_equiv
Si1 Si 0.3333 0.6667 0.5 0.5 0.0
Zn1 Zn 0.3333 0.6667 0.5 0.25 0.0
Cu1 Cu 0.3333 0.6667 0.5 0.25 0.0
Ho1 Ho 0 0 0 1 0.0
